data_7210719
loop_
_publ_author_name
'Yang, Yu-Chen'
'Jiang, Xue'
'Zhou, Zhao-Hui'

_publ_section_title
;
 Conversions between dimeric and polymeric ketopiperazinediacetato
 complexes constructed by water-layers
;
_journal_issue 39
_journal_name_full CrystEngComm
_journal_page_first 7999
_journal_paper_doi 10.1039/c3ce26999j
_journal_volume 15
_journal_year 2013
_chemical_formula_sum 'C16 H40 Co2 N4 O20'
_chemical_formula_weight 726.38
_chemical_name_common 'Tetrahydrated diketopiperazinediacetato dicobalt hexahydrates'
_chemical_name_systematic
;
?
;
_space_group_IT_number 14
_symmetry_cell_setting monoclinic
_symmetry_space_group_name_Hall '-P 2ybc'
_symmetry_space_group_name_H-M 'P 1 21/c 1'
_atom_sites_solution_hydrogens geom
_atom_sites_solution_primary direct
_atom_sites_solution_secondary difmap
_audit_creation_method SHELXL-97
_cell_angle_alpha 90.00
_cell_angle_beta 105.229(8)
_cell_angle_gamma 90.00
_cell_formula_units_Z 2
_cell_length_a 9.8199(8)
_cell_length_b 17.4052(12)
_cell_length_c 8.6142(6)
_cell_measurement_temperature 446(2)
_cell_volume 1420.61(19)
_computing_structure_refinement 'SHELXL-97 (Sheldrick, 1997)'
_computing_structure_solution 'SHELXS-97 (Sheldrick, 1990)'
_diffrn_ambient_temperature 446(2)
_diffrn_measured_fraction_theta_full 0.957
_diffrn_measured_fraction_theta_max 0.957
_diffrn_measurement_device_type 'Oxford Gemini Diffractometer'
_diffrn_radiation_monochromator graphite
_diffrn_radiation_source 'fine-focus sealed tube'
_diffrn_radiation_type MoK\a
_diffrn_radiation_wavelength 0.71073
_diffrn_reflns_av_R_equivalents 0.0831
_diffrn_reflns_av_sigmaI/netI 0.1275
_diffrn_reflns_limit_h_max 12
_diffrn_reflns_limit_h_min -12
_diffrn_reflns_limit_k_max 22
_diffrn_reflns_limit_k_min -12
_diffrn_reflns_limit_l_max 10
_diffrn_reflns_limit_l_min -10
_diffrn_reflns_number 7443
_diffrn_reflns_theta_full 27.50
_diffrn_reflns_theta_max 27.50
_diffrn_reflns_theta_min 2.72
_exptl_absorpt_coefficient_mu 1.261
_exptl_absorpt_correction_T_max 0.9752
_exptl_absorpt_correction_T_min 0.8843
_exptl_absorpt_process_details sadabs
_exptl_crystal_density_diffrn 1.698
_exptl_crystal_density_method 'not measured'
_exptl_crystal_F_000 756
_exptl_crystal_size_max 0.10
_exptl_crystal_size_mid 0.06
_exptl_crystal_size_min 0.02
_refine_diff_density_max 0.614
_refine_diff_density_min -0.466
_refine_diff_density_rms 0.122
_refine_ls_extinction_method none
_refine_ls_goodness_of_fit_ref 1.028
_refine_ls_hydrogen_treatment mixed
_refine_ls_matrix_type full
_refine_ls_number_parameters 220
_refine_ls_number_reflns 3121
_refine_ls_number_restraints 15
_refine_ls_restrained_S_all 1.026
_refine_ls_R_factor_all 0.1161
_refine_ls_R_factor_gt 0.0702
_refine_ls_shift/su_max 0.000
_refine_ls_shift/su_mean 0.000
_refine_ls_structure_factor_coef Fsqd
_refine_ls_weighting_details 'calc w=1/[\s^2^(Fo^2^)+(0.0292P)^2^+1.0493P] where P=(Fo^2^+2Fc^2^)/3'
_refine_ls_weighting_scheme calc
_refine_ls_wR_factor_gt 0.1066
_refine_ls_wR_factor_ref 0.1228
_reflns_number_gt 2136
_reflns_number_total 3121
_reflns_threshold_expression >2sigma(I)
_cod_data_source_file c3ce26999j.txt
_cod_data_source_block p
_cod_depositor_comments
;
The following automatic conversions were performed:

'_symmetry_cell_setting' value 'Monoclinic' changed to 'monoclinic'
according to /home/saulius/struct/CIF-dictionaries/cif_core.dic
dictionary named 'cif_core.dic' version 2.4.2 from 2011-04-26.

Automatic conversion script
Id: cif_fix_values 1891 2012-01-12 08:04:46Z andrius 
;
_cod_original_cell_volume 1420.61(18)
_cod_original_sg_symbol_H-M 'P 21/c'
_cod_database_code 7210719

loop_
_symmetry_equiv_pos_as_xyz
'x, y, z'
'-x, y+1/2, -z+1/2'
'-x, -y, -z'
'x, -y-1/2, z-1/2'

loop_
_atom_site_label
_atom_site_type_symbol
_atom_site_fract_x
_atom_site_fract_y
_atom_site_fract_z
_atom_site_U_iso_or_equiv
_atom_site_adp_type
_atom_site_occupancy
_atom_site_symmetry_multiplicity
_atom_site_calc_flag
_atom_site_refinement_flags
C1 C 0.3124(5) 0.2141(3) 0.0488(5) 0.0107(10) Uani 1 1 d .
C2 C 0.4443(5) 0.1768(3) 0.1553(5) 0.0130(11) Uani 1 1 d .
H2A H 0.4949 0.1510 0.0877 0.016 Uiso 1 1 calc R
H2B H 0.5054 0.2166 0.2148 0.016 Uiso 1 1 calc R
C3 C 0.3989(5) 0.0419(3) 0.2086(6) 0.0142(11) Uani 1 1 d .
H3A H 0.3409 0.0431 0.0984 0.017 Uiso 1 1 calc R
H3B H 0.3480 0.0125 0.2709 0.017 Uiso 1 1 calc R
C4 C 0.5334(5) -0.0006(3) 0.2109(5) 0.0133(11) Uani 1 1 d .
C5 C 0.5295(5) 0.1196(3) 0.4211(5) 0.0150(11) Uani 1 1 d .
H5A H 0.5061 0.0832 0.4955 0.018 Uiso 1 1 calc R
H5B H 0.5378 0.1700 0.4706 0.018 Uiso 1 1 calc R
C6 C 0.6692(5) 0.0976(3) 0.3922(6) 0.0174(12) Uani 1 1 d .
H6A H 0.7053 0.1406 0.3432 0.021 Uiso 1 1 calc R
H6B H 0.7362 0.0868 0.4945 0.021 Uiso 1 1 calc R
C7 C 0.7878(5) -0.0084(3) 0.2851(6) 0.0153(11) Uani 1 1 d .
H7A H 0.8606 0.0299 0.2902 0.018 Uiso 1 1 calc R
H7B H 0.7731 -0.0349 0.1831 0.018 Uiso 1 1 calc R
C8 C 0.8404(5) -0.0656(3) 0.4192(6) 0.0127(11) Uani 1 1 d .
N1 N 0.4137(4) 0.1208(2) 0.2702(4) 0.0092(8) Uani 1 1 d .
N2 N 0.6576(4) 0.0307(2) 0.2883(5) 0.0145(9) Uani 1 1 d .
O2W O 0.0236(4) 0.20578(19) 0.3555(4) 0.0150(8) Uani 1 1 d D
O2 O 0.3295(3) 0.25198(18) -0.0685(4) 0.0160(8) Uani 1 1 d .
O1W O 0.0707(4) 0.0765(2) 0.1622(4) 0.0197(8) Uani 1 1 d D
O1 O 0.1975(3) 0.20666(19) 0.0867(4) 0.0159(8) Uani 1 1 d .
O3 O 0.5250(4) -0.0644(2) 0.1421(4) 0.0224(9) Uani 1 1 d .
O3W O -0.2150(4) 0.2440(3) 0.1148(4) 0.0371(11) Uani 1 1 d D
O5 O 0.7616(3) -0.07972(19) 0.5112(4) 0.0149(8) Uani 1 1 d .
O4 O 0.9586(4) -0.0958(2) 0.4288(4) 0.0208(9) Uani 1 1 d .
H2W2 H 0.000(5) 0.1703(18) 0.411(4) 0.025 Uiso 1 1 d D
H1W2 H 0.080(5) 0.0288(8) 0.181(5) 0.025 Uiso 1 1 d D
H3W1 H -0.259(4) 0.274(2) 0.164(5) 0.025 Uiso 1 1 d D
H1W1 H 0.028(5) 0.084(2) 0.065(2) 0.025 Uiso 1 1 d D
H3W2 H -0.136(3) 0.232(3) 0.178(4) 0.025 Uiso 1 1 d D
H2W1 H 0.067(5) 0.2408(18) 0.419(4) 0.025 Uiso 1 1 d D
O4W O -0.3100(4) 0.1643(2) -0.1619(4) 0.0298(10) Uani 1 1 d D
H4W1 H -0.380(4) 0.138(3) -0.155(5) 0.036 Uiso 1 1 d D
H4W2 H -0.282(5) 0.192(3) -0.078(4) 0.036 Uiso 1 1 d D
O5W O -0.0679(4) 0.0818(2) -0.1677(4) 0.0213(9) Uani 1 1 d D
H5W1 H -0.145(3) 0.104(3) -0.173(5) 0.026 Uiso 1 1 d D
H5W2 H -0.040(4) 0.091(3) -0.251(4) 0.026 Uiso 1 1 d D
Co1 Co 0.20930(7) 0.15772(4) 0.30622(7) 0.01020(18) Uani 1 1 d .

loop_
_atom_site_aniso_label
_atom_site_aniso_U_11
_atom_site_aniso_U_22
_atom_site_aniso_U_33
_atom_site_aniso_U_23
_atom_site_aniso_U_13
_atom_site_aniso_U_12
C1 0.011(3) 0.008(2) 0.011(2) 0.001(2) -0.001(2) -0.002(2)
C2 0.016(3) 0.013(3) 0.011(2) 0.006(2) 0.004(2) -0.001(2)
C3 0.016(3) 0.012(3) 0.014(3) -0.002(2) 0.004(2) -0.003(2)
C4 0.018(3) 0.013(3) 0.009(2) 0.001(2) 0.004(2) 0.002(2)
C5 0.019(3) 0.016(3) 0.009(2) -0.002(2) 0.001(2) 0.004(2)
C6 0.021(3) 0.013(3) 0.017(3) -0.006(2) 0.002(2) 0.003(2)
C7 0.010(3) 0.021(3) 0.017(3) 0.004(2) 0.007(2) 0.004(2)
C8 0.009(3) 0.013(3) 0.013(2) 0.000(2) -0.002(2) 0.000(2)
N1 0.009(2) 0.011(2) 0.0067(19) 0.0018(17) 0.0015(16) 0.0001(17)
N2 0.013(2) 0.015(2) 0.015(2) 0.0043(19) 0.0029(18) 0.0021(19)
O2W 0.0156(19) 0.0116(19) 0.0166(18) -0.0026(16) 0.0019(15) -0.0024(16)
O2 0.0179(19) 0.0157(19) 0.0164(18) 0.0072(16) 0.0084(15) 0.0009(16)
O1W 0.025(2) 0.0155(19) 0.0140(18) 0.0019(17) -0.0028(17) -0.0039(18)
O1 0.0123(19) 0.0191(19) 0.0165(18) 0.0085(16) 0.0042(15) 0.0004(15)
O3 0.026(2) 0.018(2) 0.026(2) -0.0052(18) 0.0110(18) -0.0007(17)
O3W 0.030(3) 0.050(3) 0.025(2) -0.010(2) -0.0031(19) 0.014(2)
O5 0.0157(19) 0.021(2) 0.0095(17) 0.0028(15) 0.0052(15) 0.0040(16)
O4 0.019(2) 0.025(2) 0.0209(19) 0.0111(17) 0.0100(16) 0.0107(17)
O4W 0.031(2) 0.029(2) 0.031(2) -0.008(2) 0.0125(19) -0.009(2)
O5W 0.027(2) 0.022(2) 0.0161(19) 0.0027(17) 0.0095(17) 0.0037(18)
Co1 0.0120(3) 0.0107(3) 0.0087(3) 0.0004(3) 0.0039(2) 0.0000(3)

loop_
_atom_type_symbol
_atom_type_description
_atom_type_scat_dispersion_real
_atom_type_scat_dispersion_imag
_atom_type_scat_source
C C 0.0033 0.0016 'International Tables Vol C Tables 4.2.6.8 and 6.1.1.4'
H H 0.0000 0.0000 'International Tables Vol C Tables 4.2.6.8 and 6.1.1.4'
N N 0.0061 0.0033 'International Tables Vol C Tables 4.2.6.8 and 6.1.1.4'
O O 0.0106 0.0060 'International Tables Vol C Tables 4.2.6.8 and 6.1.1.4'
Co Co 0.3494 0.9721 'International Tables Vol C Tables 4.2.6.8 and 6.1.1.4'

loop_
_geom_angle_atom_site_label_1
_geom_angle_atom_site_label_2
_geom_angle_atom_site_label_3
_geom_angle
_geom_angle_site_symmetry_1
_geom_angle_site_symmetry_3
O2 C1 O1 125.5(4) . .
O2 C1 C2 115.9(4) . .
O1 C1 C2 118.5(4) . .
N1 C2 C1 113.3(4) . .
N1 C3 C4 116.8(4) . .
O3 C4 N2 122.3(5) . .
O3 C4 C3 118.7(4) . .
N2 C4 C3 119.0(4) . .
N1 C5 C6 112.4(4) . .
N2 C6 C5 112.1(4) . .
N2 C7 C8 114.8(4) . .
O4 C8 O5 125.6(5) . .
O4 C8 C7 116.8(4) . .
O5 C8 C7 117.6(4) . .
C3 N1 C2 113.2(4) . .
C3 N1 C5 106.4(4) . .
C2 N1 C5 110.6(4) . .
C3 N1 Co1 108.5(3) . .
C2 N1 Co1 104.8(3) . .
C5 N1 Co1 113.4(3) . .
C4 N2 C6 123.1(4) . .
C4 N2 C7 119.2(4) . .
C6 N2 C7 117.3(4) . .
C1 O2 Co1 129.4(3) . 4_565
C1 O1 Co1 116.4(3) . .
C8 O5 Co1 128.7(3) . 3_656
O5 Co1 O1 161.88(13) 3_656 .
O5 Co1 O2 99.02(13) 3_656 4_566
O1 Co1 O2 92.95(13) . 4_566
O5 Co1 O1W 86.89(13) 3_656 .
O1 Co1 O1W 82.26(13) . .
O2 Co1 O1W 172.95(14) 4_566 .
O5 Co1 O2W 93.51(12) 3_656 .
O1 Co1 O2W 100.10(13) . .
O2 Co1 O2W 89.93(13) 4_566 .
O1W Co1 O2W 85.85(14) . .
O5 Co1 N1 88.07(13) 3_656 .
O1 Co1 N1 79.87(13) . .
O2 Co1 N1 83.10(13) 4_566 .
O1W Co1 N1 101.05(14) . .
O2W Co1 N1 173.01(14) . .

loop_
_geom_bond_atom_site_label_1
_geom_bond_atom_site_label_2
_geom_bond_distance
_geom_bond_site_symmetry_2
C1 O2 1.254(5) .
C1 O1 1.261(5) .
C1 C2 1.522(6) .
C2 N1 1.475(5) .
C3 N1 1.467(6) .
C3 C4 1.509(6) .
C4 O3 1.250(6) .
C4 N2 1.342(6) .
C5 N1 1.485(6) .
C5 C6 1.507(6) .
C6 N2 1.454(6) .
C7 N2 1.455(6) .
C7 C8 1.510(6) .
C8 O4 1.257(6) .
C8 O5 1.269(5) .
N1 Co1 2.205(4) .
O2W Co1 2.147(3) .
O2 Co1 2.088(3) 4_565
O1W Co1 2.123(3) .
O1 Co1 2.049(3) .
O5 Co1 2.040(3) 3_656
Co1 O5 2.040(3) 3_656
Co1 O2 2.088(3) 4_566
